data_4031063
loop_
_publ_author_name
'Slauson, Stephen R.'
'Pemberton, Ryan'
'Ghosh, Partha'
'Tantillo, Dean J.'
'Aub\'e, Jeffrey'

_publ_section_title
;
 Domino Acylation/Diels-Alder Synthesis of
 N-Alkyl-octahydroisoquinolin-1-one-8-carboxylic Acids under Low-Solvent
 Conditions.
;
_journal_issue 10
_journal_name_full 'The Journal of organic chemistry'
_journal_page_first 5260
_journal_page_last 5271
_journal_paper_doi 10.1021/acs.joc.5b00804
_journal_volume 80
_journal_year 2015
_chemical_formula_sum 'C23 H23 N O3'
_chemical_formula_weight 361.42
_chemical_name_systematic
; 
 ? 
;
_space_group_crystal_system monoclinic
_space_group_IT_number 14
_space_group_name_Hall '-P 2yn'
_space_group_name_H-M_alt 'P 1 21/n 1'
_symmetry_space_group_name_Hall '-P 2yn'
_symmetry_space_group_name_H-M 'P 1 21/n 1'
_atom_sites_solution_hydrogens difmap
_audit_creation_method SHELXL-2013
_cell_angle_alpha 90
_cell_angle_beta 92.7960(10)
_cell_angle_gamma 90
_cell_formula_units_Z 4
_cell_length_a 8.7262(2)
_cell_length_b 17.1531(5)
_cell_length_c 11.8482(3)
_cell_measurement_reflns_used 9932
_cell_measurement_temperature 100(2)
_cell_measurement_theta_max 69.85
_cell_measurement_theta_min 3.73
_cell_volume 1771.34(8)
_computing_cell_refinement 'Bruker SAINT'
_computing_data_collection 'Bruker APEX2'
_computing_data_reduction 'Bruker SAINT'
_computing_molecular_graphics 'Bruker SHELXTL'
_computing_publication_material 'Bruker SHELXTL'
_computing_structure_refinement 'SHELXL-2013 (Sheldrick, 2013)'
_computing_structure_solution 'Bruker SHELXTL'
_diffrn_ambient_temperature 100(2)
_diffrn_measured_fraction_theta_full 0.966
_diffrn_measured_fraction_theta_max 0.939
_diffrn_measurement_device_type 'Bruker APEX-II CCD'
_diffrn_measurement_method '\f and \w scans'
_diffrn_radiation_type CuK\a
_diffrn_radiation_wavelength 1.54178
_diffrn_reflns_av_R_equivalents 0.0198
_diffrn_reflns_av_unetI/netI 0.0140
_diffrn_reflns_laue_measured_fraction_full 0.966
_diffrn_reflns_laue_measured_fraction_max 0.939
_diffrn_reflns_limit_h_max 10
_diffrn_reflns_limit_h_min -10
_diffrn_reflns_limit_k_max 16
_diffrn_reflns_limit_k_min -20
_diffrn_reflns_limit_l_max 11
_diffrn_reflns_limit_l_min -14
_diffrn_reflns_number 16750
_diffrn_reflns_point_group_measured_fraction_full 0.966
_diffrn_reflns_point_group_measured_fraction_max 0.939
_diffrn_reflns_theta_full 66.000
_diffrn_reflns_theta_max 69.843
_diffrn_reflns_theta_min 4.539
_diffrn_source 'Bruker MicroStar microfocus rotating anode'
_exptl_absorpt_coefficient_mu 0.715
_exptl_absorpt_correction_T_max 1.000
_exptl_absorpt_correction_T_min 0.940
_exptl_absorpt_correction_type multi-scan
_exptl_crystal_colour colourless
_exptl_crystal_density_diffrn 1.355
_exptl_crystal_description Irregular
_exptl_crystal_F_000 768
_exptl_crystal_size_max 0.230
_exptl_crystal_size_mid 0.160
_exptl_crystal_size_min 0.110
_refine_diff_density_max 0.304
_refine_diff_density_min -0.166
_refine_diff_density_rms 0.034
_refine_ls_extinction_coef 0.0027(3)
_refine_ls_extinction_expression Fc^*^=kFc[1+0.001xFc^2^\l^3^/sin(2\q)]^-1/4^
_refine_ls_extinction_method SHELXL
_refine_ls_goodness_of_fit_ref 1.083
_refine_ls_hydrogen_treatment refall
_refine_ls_matrix_type full
_refine_ls_number_parameters 337
_refine_ls_number_reflns 3155
_refine_ls_number_restraints 0
_refine_ls_restrained_S_all 1.083
_refine_ls_R_factor_all 0.0314
_refine_ls_R_factor_gt 0.0313
_refine_ls_shift/su_max 0.000
_refine_ls_shift/su_mean 0.000
_refine_ls_structure_factor_coef Fsqd
_refine_ls_weighting_details 'w=1/[\s^2^(Fo^2^)+(0.0288P)^2^+0.7796P] where P=(Fo^2^+2Fc^2^)/3'
_refine_ls_weighting_scheme calc
_refine_ls_wR_factor_gt 0.0746
_refine_ls_wR_factor_ref 0.0748
_reflns_Friedel_coverage 0.000
_reflns_number_gt 3137
_reflns_number_total 3155
_reflns_threshold_expression 'I > 2\s(I)'
_cod_data_source_file jo5b00804_si_003.cif
_cod_data_source_block q99c
_cod_database_code 4031063
_shelx_space_group_comment
; 
The symmetry employed for this shelxl refinement is uniquely defined 
by the following loop, which should always be used as a source of 
symmetry information in preference to the above space-group names. 
They are only intended as comments. 
;
_shelx_estimated_absorpt_t_min 0.853
_shelx_estimated_absorpt_t_max 0.925
_shelxl_version_number 2013-4

loop_
_space_group_symop_operation_xyz
'x, y, z'
'-x+1/2, y+1/2, -z+1/2'
'-x, -y, -z'
'x-1/2, -y-1/2, z-1/2'

loop_
_atom_site_label
_atom_site_type_symbol
_atom_site_fract_x
_atom_site_fract_y
_atom_site_fract_z
_atom_site_U_iso_or_equiv
_atom_site_adp_type
_atom_site_occupancy
_atom_site_site_symmetry_order
_atom_site_calc_flag
O1 O 0.13656(9) 0.38320(4) 0.20410(7) 0.01812(19) Uani 1 1 d
O2 O 0.05073(9) 0.57805(5) 0.42450(7) 0.0236(2) Uani 1 1 d
O3 O -0.02037(9) 0.47907(5) 0.31476(7) 0.0208(2) Uani 1 1 d
H3O H 0.028(2) 0.4398(11) 0.2728(16) 0.050(5) Uiso 1 1 d
N N 0.36820(11) 0.36609(5) 0.13377(8) 0.0174(2) Uani 1 1 d
C1 C 0.27132(12) 0.40674(6) 0.19490(9) 0.0152(2) Uani 1 1 d
C2 C 0.32287(12) 0.48410(6) 0.25172(9) 0.0153(2) Uani 1 1 d
C3 C 0.25298(12) 0.49346(6) 0.37051(9) 0.0161(2) Uani 1 1 d
H3 H 0.3098(14) 0.5368(7) 0.4060(11) 0.013(3) Uiso 1 1 d
C4 C 0.28475(13) 0.42151(7) 0.44509(10) 0.0185(2) Uani 1 1 d
H4A H 0.2132(15) 0.3776(8) 0.4221(11) 0.020(3) Uiso 1 1 d
H4B H 0.2602(16) 0.4339(8) 0.5223(13) 0.026(4) Uiso 1 1 d
C5 C 0.45048(13) 0.39793(7) 0.44040(10) 0.0195(2) Uani 1 1 d
H5 H 0.4874(16) 0.3600(8) 0.4964(12) 0.024(3) Uiso 1 1 d
C6 C 0.54589(13) 0.42649(7) 0.36665(10) 0.0198(2) Uani 1 1 d
H6 H 0.6549(17) 0.4116(8) 0.3711(12) 0.028(4) Uiso 1 1 d
C7 C 0.49928(12) 0.48346(6) 0.27397(10) 0.0174(2) Uani 1 1 d
H7 H 0.5317(15) 0.5365(8) 0.2991(11) 0.017(3) Uiso 1 1 d
C8 C 0.57547(13) 0.46455(7) 0.16369(10) 0.0208(3) Uani 1 1 d
H8A H 0.5416(15) 0.5048(8) 0.1049(12) 0.020(3) Uiso 1 1 d
H8B H 0.6858(17) 0.4672(8) 0.1753(12) 0.024(3) Uiso 1 1 d
C9 C 0.53209(13) 0.38351(7) 0.12326(11) 0.0217(3) Uani 1 1 d
H9A H 0.5901(16) 0.3435(9) 0.1688(12) 0.026(4) Uiso 1 1 d
H9B H 0.5554(16) 0.3759(8) 0.0429(13) 0.026(4) Uiso 1 1 d
C10 C 0.08592(13) 0.52081(6) 0.37190(9) 0.0176(2) Uani 1 1 d
H10A H 0.2192(17) 0.2781(8) 0.1106(12) 0.024(3) Uiso 1 1 d
H10B H 0.3949(16) 0.2504(9) 0.1117(12) 0.026(4) Uiso 1 1 d
C11 C 0.32051(14) 0.29081(7) 0.08287(10) 0.0204(3) Uani 1 1 d
C12 C 0.31044(12) 0.29276(6) -0.04492(10) 0.0172(2) Uani 1 1 d
C13 C 0.36369(13) 0.23029(7) -0.10677(10) 0.0210(3) Uani 1 1 d
H13 H 0.4110(16) 0.1862(8) -0.0664(12) 0.024(3) Uiso 1 1 d
C14 C 0.34611(14) 0.23048(7) -0.22407(11) 0.0239(3) Uani 1 1 d
H14 H 0.3838(17) 0.1861(9) -0.2669(13) 0.034(4) Uiso 1 1 d
C15 C 0.27440(13) 0.29248(7) -0.28040(10) 0.0216(3) Uani 1 1 d
H15 H 0.2580(16) 0.2923(8) -0.3638(14) 0.030(4) Uiso 1 1 d
C16 C 0.22205(13) 0.35511(7) -0.21948(10) 0.0219(3) Uani 1 1 d
H16 H 0.1689(17) 0.3988(9) -0.2599(13) 0.028(4) Uiso 1 1 d
C17 C 0.24059(13) 0.35510(7) -0.10285(10) 0.0212(3) Uani 1 1 d
H17 H 0.2048(18) 0.3990(10) -0.0582(13) 0.036(4) Uiso 1 1 d
C18 C 0.27103(12) 0.55377(6) 0.17784(9) 0.0160(2) Uani 1 1 d
C19 C 0.31230(14) 0.62921(7) 0.21234(10) 0.0211(3) Uani 1 1 d
H19 H 0.3808(17) 0.6380(8) 0.2802(13) 0.028(4) Uiso 1 1 d
C20 C 0.25963(15) 0.69409(7) 0.15187(10) 0.0239(3) Uani 1 1 d
H20 H 0.2910(16) 0.7459(9) 0.1791(12) 0.027(4) Uiso 1 1 d
C21 C 0.16512(14) 0.68484(7) 0.05560(10) 0.0221(3) Uani 1 1 d
H21 H 0.1265(17) 0.7301(9) 0.0135(13) 0.030(4) Uiso 1 1 d
C22 C 0.12587(13) 0.61050(7) 0.01873(10) 0.0205(3) Uani 1 1 d
H22 H 0.0597(16) 0.6037(8) -0.0498(13) 0.024(3) Uiso 1 1 d
C23 C 0.17758(12) 0.54568(7) 0.07987(9) 0.0174(2) Uani 1 1 d
H23 H 0.1451(15) 0.4942(8) 0.0539(11) 0.017(3) Uiso 1 1 d

loop_
_atom_site_aniso_label
_atom_site_aniso_U_11
_atom_site_aniso_U_22
_atom_site_aniso_U_33
_atom_site_aniso_U_23
_atom_site_aniso_U_13
_atom_site_aniso_U_12
O1 0.0175(4) 0.0187(4) 0.0180(4) -0.0009(3) -0.0007(3) -0.0032(3)
O2 0.0268(4) 0.0239(4) 0.0204(5) -0.0035(3) 0.0041(3) 0.0034(3)
O3 0.0171(4) 0.0243(4) 0.0211(5) -0.0019(3) 0.0001(3) 0.0000(3)
N 0.0202(5) 0.0181(5) 0.0137(5) -0.0020(3) 0.0004(4) -0.0009(4)
C1 0.0182(5) 0.0173(5) 0.0097(5) 0.0025(4) -0.0025(4) -0.0003(4)
C2 0.0158(5) 0.0169(5) 0.0130(6) -0.0012(4) -0.0003(4) -0.0015(4)
C3 0.0178(5) 0.0177(5) 0.0127(6) -0.0017(4) -0.0006(4) -0.0017(4)
C4 0.0210(6) 0.0205(6) 0.0138(6) 0.0009(4) -0.0011(4) -0.0014(4)
C5 0.0231(6) 0.0197(6) 0.0149(6) -0.0012(4) -0.0064(4) 0.0012(4)
C6 0.0174(5) 0.0225(6) 0.0190(6) -0.0051(4) -0.0043(4) 0.0011(4)
C7 0.0154(5) 0.0199(6) 0.0168(6) -0.0023(4) -0.0007(4) -0.0021(4)
C8 0.0158(5) 0.0268(6) 0.0200(7) -0.0013(5) 0.0020(4) -0.0016(4)
C9 0.0183(5) 0.0273(6) 0.0195(7) -0.0043(5) 0.0024(5) 0.0015(5)
C10 0.0205(5) 0.0197(6) 0.0127(6) 0.0030(4) 0.0017(4) -0.0008(4)
C11 0.0280(6) 0.0163(6) 0.0171(6) -0.0014(4) 0.0014(5) -0.0008(5)
C12 0.0181(5) 0.0175(5) 0.0160(6) -0.0016(4) 0.0010(4) -0.0031(4)
C13 0.0240(6) 0.0175(6) 0.0213(6) -0.0022(4) -0.0024(5) 0.0033(4)
C14 0.0289(6) 0.0227(6) 0.0200(6) -0.0073(5) 0.0003(5) 0.0048(5)
C15 0.0245(6) 0.0246(6) 0.0157(6) -0.0024(4) -0.0006(5) -0.0015(5)
C16 0.0242(6) 0.0210(6) 0.0201(7) 0.0015(5) -0.0013(5) 0.0024(5)
C17 0.0249(6) 0.0194(6) 0.0195(6) -0.0033(4) 0.0028(5) 0.0044(5)
C18 0.0162(5) 0.0187(6) 0.0133(6) 0.0001(4) 0.0034(4) -0.0010(4)
C19 0.0270(6) 0.0208(6) 0.0155(6) -0.0014(4) -0.0001(5) -0.0037(5)
C20 0.0340(7) 0.0174(6) 0.0208(6) -0.0007(5) 0.0053(5) -0.0033(5)
C21 0.0267(6) 0.0208(6) 0.0191(6) 0.0059(5) 0.0055(5) 0.0024(5)
C22 0.0189(5) 0.0263(6) 0.0164(6) 0.0035(4) 0.0006(4) -0.0011(4)
C23 0.0177(5) 0.0195(6) 0.0152(6) -0.0007(4) 0.0018(4) -0.0029(4)

loop_
_atom_type_symbol
_atom_type_description
_atom_type_scat_dispersion_real
_atom_type_scat_dispersion_imag
_atom_type_scat_source
C C 0.0181 0.0091 'International Tables Vol C Tables 4.2.6.8 and 6.1.1.4'
H H 0.0000 0.0000 'International Tables Vol C Tables 4.2.6.8 and 6.1.1.4'
N N 0.0311 0.0180 'International Tables Vol C Tables 4.2.6.8 and 6.1.1.4'
O O 0.0492 0.0322 'International Tables Vol C Tables 4.2.6.8 and 6.1.1.4'

loop_
_geom_angle_atom_site_label_1
_geom_angle_atom_site_label_2
_geom_angle_atom_site_label_3
_geom_angle
C10 O3 H3O 109.4(11)
C1 N C9 125.66(9)
C1 N C11 120.31(9)
C9 N C11 113.48(9)
O1 C1 N 120.01(10)
O1 C1 C2 119.57(9)
N C1 C2 120.40(9)
C18 C2 C1 110.39(9)
C18 C2 C7 111.41(9)
C1 C2 C7 109.50(9)
C18 C2 C3 108.36(8)
C1 C2 C3 111.17(8)
C7 C2 C3 105.93(9)
C10 C3 C4 112.65(9)
C10 C3 C2 116.91(9)
C4 C3 C2 111.52(9)
C10 C3 H3 103.1(7)
C4 C3 H3 106.9(7)
C2 C3 H3 104.6(7)
C5 C4 C3 109.97(9)
C5 C4 H4A 111.9(7)
C3 C4 H4A 110.7(8)
C5 C4 H4B 110.4(8)
C3 C4 H4B 108.9(8)
H4A C4 H4B 104.8(11)
C6 C5 C4 123.97(11)
C6 C5 H5 119.8(8)
C4 C5 H5 116.2(8)
C5 C6 C7 124.13(10)
C5 C6 H6 120.3(9)
C7 C6 H6 115.6(9)
C6 C7 C8 111.77(9)
C6 C7 C2 111.00(9)
C8 C7 C2 109.02(9)
C6 C7 H7 108.2(8)
C8 C7 H7 108.7(8)
C2 C7 H7 108.1(7)
C9 C8 C7 110.67(9)
C9 C8 H8A 110.3(8)
C7 C8 H8A 108.6(8)
C9 C8 H8B 108.7(8)
C7 C8 H8B 109.9(8)
H8A C8 H8B 108.7(11)
N C9 C8 112.88(9)
N C9 H9A 106.5(8)
C8 C9 H9A 110.4(8)
N C9 H9B 107.5(8)
C8 C9 H9B 111.4(8)
H9A C9 H9B 107.9(12)
O2 C10 O3 120.69(10)
O2 C10 C3 121.28(10)
O3 C10 C3 118.02(9)
N C11 C12 113.02(9)
N C11 H10A 107.3(8)
C12 C11 H10A 109.3(8)
N C11 H10B 107.5(8)
C12 C11 H10B 111.3(8)
H10A C11 H10B 108.2(11)
C13 C12 C17 118.73(11)
C13 C12 C11 120.38(10)
C17 C12 C11 120.80(10)
C14 C13 C12 120.09(11)
C14 C13 H13 121.0(8)
C12 C13 H13 118.9(8)
C15 C14 C13 120.49(11)
C15 C14 H14 120.1(9)
C13 C14 H14 119.5(9)
C16 C15 C14 119.76(11)
C16 C15 H15 119.2(8)
C14 C15 H15 121.1(8)
C17 C16 C15 119.68(11)
C17 C16 H16 120.7(9)
C15 C16 H16 119.6(9)
C16 C17 C12 121.24(11)
C16 C17 H17 120.9(9)
C12 C17 H17 117.8(9)
C23 C18 C19 117.88(10)
C23 C18 C2 122.79(10)
C19 C18 C2 119.25(10)
C20 C19 C18 121.08(11)
C20 C19 H19 117.9(9)
C18 C19 H19 121.0(9)
C21 C20 C19 120.13(11)
C21 C20 H20 121.4(8)
C19 C20 H20 118.5(8)
C20 C21 C22 119.58(11)
C20 C21 H21 120.6(9)
C22 C21 H21 119.9(9)
C21 C22 C23 120.19(11)
C21 C22 H22 119.9(8)
C23 C22 H22 119.9(8)
C22 C23 C18 121.11(11)
C22 C23 H23 118.7(8)
C18 C23 H23 120.2(8)

loop_
_geom_bond_atom_site_label_1
_geom_bond_atom_site_label_2
_geom_bond_distance
O1 C1 1.2531(13)
O2 C10 1.2106(14)
O3 C10 1.3305(14)
O3 H3O 0.949(19)
N C1 1.3361(14)
N C9 1.4723(14)
N C11 1.4764(14)
C1 C2 1.5449(14)
C2 C18 1.5363(15)
C2 C7 1.5491(14)
C2 C3 1.5692(15)
C3 C10 1.5323(15)
C3 C4 1.5352(15)
C3 H3 0.976(13)
C4 C5 1.5054(16)
C4 H4A 1.008(14)
C4 H4B 0.973(15)
C5 C6 1.3295(17)
C5 H5 0.973(14)
C6 C7 1.5108(16)
C6 H6 0.984(15)
C7 C8 1.5295(16)
C7 H7 0.995(13)
C8 C9 1.5125(16)
C8 H8A 1.014(14)
C8 H8B 0.967(15)
C9 H9A 0.996(15)
C9 H9B 0.992(15)
C11 C12 1.5128(16)
C11 H10A 0.983(14)
C11 H10B 0.998(15)
C12 C13 1.3909(16)
C12 C17 1.3947(16)
C13 C14 1.3908(18)
C13 H13 0.975(14)
C14 C15 1.3883(17)
C14 H14 0.981(16)
C15 C16 1.3842(17)
C15 H15 0.991(16)
C16 C17 1.3835(18)
C16 H16 0.993(15)
C17 H17 0.981(16)
C18 C23 1.3926(16)
C18 C19 1.3989(16)
C19 C20 1.3896(17)
C19 H19 0.990(15)
C20 C21 1.3837(18)
C20 H20 0.980(15)
C21 C22 1.3855(17)
C21 H21 0.974(15)
C22 C23 1.3902(16)
C22 H22 0.981(15)
C23 H23 0.973(14)

loop_
_geom_hbond_atom_site_label_D
_geom_hbond_atom_site_label_H
_geom_hbond_atom_site_label_A
_geom_hbond_distance_DH
_geom_hbond_distance_HA
_geom_hbond_distance_DA
_geom_hbond_angle_DHA
O3 H3O O1 0.949(19) 1.61(2) 2.5443(11) 169.7(17)

loop_
_geom_torsion_atom_site_label_1
_geom_torsion_atom_site_label_2
_geom_torsion_atom_site_label_3
_geom_torsion_atom_site_label_4
_geom_torsion
C9 N C1 O1 -174.86(10)
C11 N C1 O1 -3.93(16)
C9 N C1 C2 6.92(16)
C11 N C1 C2 177.85(9)
O1 C1 C2 C18 -81.32(12)
N C1 C2 C18 96.91(11)
O1 C1 C2 C7 155.67(10)
N C1 C2 C7 -26.10(14)
O1 C1 C2 C3 38.97(13)
N C1 C2 C3 -142.81(10)
C18 C2 C3 C10 42.06(12)
C1 C2 C3 C10 -79.42(11)
C7 C2 C3 C10 161.71(9)
C18 C2 C3 C4 173.69(8)
C1 C2 C3 C4 52.21(12)
C7 C2 C3 C4 -66.66(11)
C10 C3 C4 C5 -179.76(9)
C2 C3 C4 C5 46.48(12)
C3 C4 C5 C6 -11.37(16)
C4 C5 C6 C7 -3.13(18)
C5 C6 C7 C8 -139.83(11)
C5 C6 C7 C2 -17.88(15)
C18 C2 C7 C6 167.26(9)
C1 C2 C7 C6 -70.34(11)
C3 C2 C7 C6 49.63(11)
C18 C2 C7 C8 -69.20(11)
C1 C2 C7 C8 53.20(12)
C3 C2 C7 C8 173.17(9)
C6 C7 C8 C9 59.51(12)
C2 C7 C8 C9 -63.57(12)
C1 N C9 C8 -15.08(16)
C11 N C9 C8 173.46(10)
C7 C8 C9 N 42.94(13)
C4 C3 C10 O2 104.61(12)
C2 C3 C10 O2 -124.28(11)
C4 C3 C10 O3 -74.42(12)
C2 C3 C10 O3 56.69(13)
C1 N C11 C12 114.25(12)
C9 N C11 C12 -73.78(12)
N C11 C12 C13 138.71(11)
N C11 C12 C17 -44.68(15)
C17 C12 C13 C14 -0.37(17)
C11 C12 C13 C14 176.31(11)
C12 C13 C14 C15 -0.52(18)
C13 C14 C15 C16 0.96(18)
C14 C15 C16 C17 -0.50(18)
C15 C16 C17 C12 -0.40(18)
C13 C12 C17 C16 0.84(17)
C11 C12 C17 C16 -175.83(11)
C1 C2 C18 C23 5.95(14)
C7 C2 C18 C23 127.84(11)
C3 C2 C18 C23 -116.01(11)
C1 C2 C18 C19 -177.31(10)
C7 C2 C18 C19 -55.42(13)
C3 C2 C18 C19 60.73(12)
C23 C18 C19 C20 1.07(17)
C2 C18 C19 C20 -175.83(10)
C18 C19 C20 C21 -0.20(18)
C19 C20 C21 C22 -1.25(18)
C20 C21 C22 C23 1.81(17)
C21 C22 C23 C18 -0.93(17)
C19 C18 C23 C22 -0.51(16)
C2 C18 C23 C22 176.27(10)
